data_4513224
loop_
_publ_author_name
'Fukuda, Koichiro'
'Asaka, Toru'
'Hara, Shinji'
'Berghout, Abid'
'B\'echade, Emilie'
'Masson, Olivier'
'Jouin, Jenny'
'Thomas, Philippe'

_publ_section_title
;
 Crystal Structure and Oxide-Ion Conductivity of Highly Grain-Aligned
 Polycrystalline Lanthanum Germanate Oxyapatite Grown by Reactive
 Diffusion between Solid La2GeO5and Gases [GeO + 1/2O2]
;
_journal_issue 7
_journal_name_full 'Crystal Growth &amp; Design'
_journal_page_first 3435
_journal_paper_doi 10.1021/acs.cgd.5b00509
_journal_volume 15
_journal_year 2015
_chemical_formula_moiety 'Ge6 La9.68 O26.51'
_chemical_formula_sum 'Ge6 La9.68 O26.51'
_chemical_formula_weight 2203.82
_chemical_name_systematic ' ?'
_space_group_IT_number 1
_symmetry_cell_setting triclinic
_symmetry_Int_Tables_number 1
_symmetry_space_group_name_Hall 'P 1'
_symmetry_space_group_name_H-M 'P 1'
_cell_angle_alpha 89.46(1)
_cell_angle_beta 89.944(1)
_cell_angle_gamma 60.09(1)
_cell_formula_units_Z 1
_cell_length_a 9.8949(7)
_cell_length_b 9.9056(7)
_cell_length_c 7.2865(5)
_cell_measurement_temperature 293
_cell_volume 619.03(10)
_diffrn_ambient_temperature 293
_diffrn_measured_fraction_theta_full 0.98
_diffrn_measured_fraction_theta_max 0.95
_diffrn_radiation_probe x-ray
_diffrn_radiation_source 'X-ray tube'
_diffrn_radiation_type 'Mo K\a'
_diffrn_radiation_wavelength 0.71073
_diffrn_reflns_av_R_equivalents 0.0163
_diffrn_reflns_av_unetI/netI 0.0417
_diffrn_reflns_limit_h_max 16
_diffrn_reflns_limit_h_min -16
_diffrn_reflns_limit_k_max 16
_diffrn_reflns_limit_k_min -16
_diffrn_reflns_limit_l_max 12
_diffrn_reflns_limit_l_min -12
_diffrn_reflns_number 15240
_diffrn_reflns_theta_full 36.32
_diffrn_reflns_theta_max 36.97
_diffrn_reflns_theta_min 2.37
_exptl_absorpt_coefficient_mu 23.547
_exptl_absorpt_correction_T_max 0.790
_exptl_absorpt_correction_T_min 0.754
_exptl_absorpt_correction_type multi-scan
_exptl_absorpt_process_details '(SADABS; Sheldrick, 1996)'
_exptl_crystal_colour colourless
_exptl_crystal_density_diffrn 5.912
_exptl_crystal_description prism
_exptl_crystal_F_000 955.6
_exptl_crystal_size_max 0.040
_exptl_crystal_size_mid 0.010
_exptl_crystal_size_min 0.010
_refine_diff_density_max 1.22
_refine_diff_density_min -1.85
_refine_ls_abs_structure_details '  3437 of Friedel pairs used in the refinement'
_refine_ls_extinction_coef 123(15)
_refine_ls_extinction_method 'B-C type 1 Gaussian isotropic (Becker & Coppens, 1974)'
_refine_ls_goodness_of_fit_gt 1.66
_refine_ls_goodness_of_fit_ref 1.60
_refine_ls_number_constraints 16
_refine_ls_number_parameters 328
_refine_ls_number_reflns 6977
_refine_ls_number_restraints 0
_refine_ls_R_factor_all 0.0382
_refine_ls_R_factor_gt 0.0298
_refine_ls_shift/su_max 0.0462
_refine_ls_shift/su_mean 0.0027
_refine_ls_structure_factor_coef F
_refine_ls_weighting_details w=1/(\s^2^(F)+0.0001F^2^)
_refine_ls_weighting_scheme sigma
_refine_ls_wR_factor_gt 0.0333
_refine_ls_wR_factor_ref 0.0346
_reflns_number_gt 6072
_reflns_number_total 12548
_reflns_threshold_expression I>3\s(I)
_cod_data_source_file cg5b00509_si_002.cif
_cod_data_source_block I
_cod_depositor_comments
;
The following automatic conversions were performed:

'_diffrn_radiation_probe' value 'X-ray' changed to 'x-ray' according
to
/usr/data/users/saulius/crontab/automatic-downloads/rss-feeds/ACS/lib/dictionaries/cif_core.dic
dictionary named 'cif_core.dic' version 2.4.2 from 2011-04-26.

Automatic conversion script
Id: cif_fix_values 3271 2015-04-21 07:52:19Z andrius 

 Adding full bibliography for 4513224.cif.
;
_cod_database_code 4513224

loop_
_space_group_symop_id
_space_group_symop_operation_xyz
1 x,y,z

loop_
_atom_site_label
_atom_site_type_symbol
_atom_site_fract_x
_atom_site_fract_y
_atom_site_fract_z
_atom_site_adp_type
_atom_site_U_iso_or_equiv
_atom_site_site_symmetry_multiplicity
_atom_site_occupancy
_atom_site_calc_flag
La1 La 0.3462(3) 0.3209(4) 0.0248(4) Uani 0.0349(8) 1 0.833(3) d
La2 La 0.6725(3) 0.6581(4) 0.5252(4) Uani 0.0424(7) 1 0.842(3) d
La3 La 0.3250(2) 0.3429(2) 0.5272(3) Uani 0.0166(4) 1 1 d
La4 La 0.6579(2) 0.6761(2) 0.0273(3) Uani 0.0160(4) 1 1 d
La5 La 0.23784(13) 0.77177(13) 0.27976(16) Uani 0.0168(4) 1 1 d
La6 La 0.98420(12) 0.24092(13) 0.27740(15) Uani 0.0132(3) 1 1 d
La7 La 0.00854(13) 0.76249(13) 0.77300(15) Uani 0.0138(3) 1 1 d
La8 La 0.22279(13) 0.01448(13) 0.78140(15) Uani 0.0163(3) 1 1 d
La9 La 0.76890(12) 0.98980(13) 0.26760(15) Uani 0.0122(3) 1 1 d
La10 La 0.75472(12) 0.23211(12) 0.77073(15) Uani 0.0124(3) 1 1 d
Ge1 Ge 0.39613(19) 0.62889(19) 0.7783(3) Uani 0.0108(6) 1 1 d
Ge2 Ge 0.02232(19) 0.60173(19) 0.2708(3) Uani 0.0124(6) 1 1 d
Ge3 Ge 0.6235(2) 0.9740(2) 0.7680(3) Uani 0.0157(7) 1 1 d
Ge4 Ge 0.96865(19) 0.4029(2) 0.7803(3) Uani 0.0114(6) 1 1 d
Ge5 Ge 0.36993(19) 0.02897(19) 0.2851(2) Uani 0.0098(6) 1 1 d
Ge6 Ge 0.5957(2) 0.3755(2) 0.2735(3) Uani 0.0147(6) 1 1 d
O1 O 0.9977(10) 0.0010(10) 0.7525(14) Uiso 0.0260(18) 1 1 d
O2 O 0.3039(11) 0.5207(12) 0.8003(14) Uiso 0.020(2) 1 1 d
O3 O 0.6766(12) 0.4993(12) 0.2753(15) Uiso 0.024(2) 1 1 d
O4 O 0.6452(14) 0.2493(13) 0.0834(16) Uiso 0.022(2) 1 1 d
O5 O 0.3982(14) 0.4803(14) 0.2860(16) Uiso 0.033(3) 1 1 d
O6 O 0.0938(15) 0.6417(15) 0.4822(18) Uiso 0.034(3) 1 1 d
O7 O 0.5199(12) 0.8721(12) 0.7676(15) Uiso 0.018(2) 1 1 d
O8 O 0.1251(12) 0.3953(11) 0.2512(14) Uiso 0.015(2) 1 1 d
O9 O 0.8701(15) 0.5989(14) 0.7808(17) Uiso 0.031(3) 1 1 d
O10 O 0.7502(14) 0.9048(14) 0.5842(16) Uiso 0.026(3) 1 1 d
O11 O 0.0840(15) 0.6775(16) 0.0911(17) Uiso 0.035(3) 1 1 d
O12 O 0 0 0.25 Uiso 0.026(2) 1 1 d
O13 O 0.1695(11) 0.3113(12) 0.7920(14) Uiso 0.016(2) 1 1 d
O14 O 0.4811(17) 0.8294(15) 0.2955(19) Uiso 0.032(3) 1 1 d
O15 O 0.4714(14) 0.1273(14) 0.3052(17) Uiso 0.027(3) 1 1 d
O16 O 0.2538(16) 0.0929(16) 0.090(2) Uiso 0.037(3) 1 1 d
O17 O 0.6025(11) 0.5308(10) 0.7915(13) Uiso 0.0143(18) 1 1 d
O18a O 0.360(2) 0.7406(18) 0.977(2) Uiso 0.015(3) 1 0.68(3) d
O18b O 0.296(4) 0.767(3) 0.961(3) Uiso 0.015(3) 1 0.32(3) d
O19a O 0.6332(17) 0.2605(15) 0.4687(18) Uiso 0.006(2) 1 0.55(2) d
O19b O 0.708(3) 0.2317(19) 0.439(2) Uiso 0.006(2) 1 0.45(2) d
O20a O 0.495(3) 0.1768(15) 0.769(2) Uiso 0.006(2) 1 0.64(6) d
O20b O 0.535(4) 0.176(3) 0.753(3) Uiso 0.006(2) 1 0.36(6) d
O21a O 0.8142(19) 0.669(3) 0.277(3) Uiso 0.014(3) 1 0.60(10) d
O21b O 0.820(3) 0.700(5) 0.296(5) Uiso 0.014(3) 1 0.40(10) d
O22a O 0.8940(13) 0.3628(14) 0.5863(15) Uiso 0.003(2) 1 0.750(17) d
O22b O 0.932(3) 0.296(3) 0.618(3) Uiso 0.003(2) 1 0.250(17) d
O23a O 0.7360(17) 0.9010(17) 0.969(2) Uiso 0.009(2) 1 0.609(18) d
O23b O 0.7691(19) 0.9471(19) 0.931(2) Uiso 0.009(2) 1 0.391(18) d
O24a O 0.2444(16) 0.1140(17) 0.477(2) Uiso 0.007(2) 1 0.59(2) d
O24b O 0.2227(18) 0.0649(19) 0.451(2) Uiso 0.007(2) 1 0.41(2) d
O25a O 0.326(2) 0.7596(17) 0.595(2) Uiso 0.026(3) 1 0.75(3) d
O25b O 0.244(5) 0.790(4) 0.643(6) Uiso 0.026(3) 1 0.25(3) d
O26a O 0.9463(15) 0.2849(15) 0.9360(18) Uiso 0.0038(18) 1 0.495(19) d
O26b O 0.8900(16) 0.3620(17) 0.9740(18) Uiso 0.0038(18) 1 0.505(19) d
O27 O 0.4718(16) 0.5694(16) 0.524(2) Uiso 0.02 1 0.513(7) d

loop_
_atom_site_aniso_label
_atom_site_aniso_type_symbol
_atom_site_aniso_U_11
_atom_site_aniso_U_22
_atom_site_aniso_U_33
_atom_site_aniso_U_12
_atom_site_aniso_U_13
_atom_site_aniso_U_23
La1 La 0.0328(9) 0.0630(12) 0.0165(8) -0.0296(9) -0.0049(6) 0.0047(7)
La2 La 0.0351(9) 0.0310(8) 0.0282(9) 0.0083(6) -0.0043(7) 0.0012(7)
La3 La 0.0189(5) 0.0171(5) 0.0124(5) -0.0079(4) -0.0019(4) 0.0028(4)
La4 La 0.0170(5) 0.0158(4) 0.0191(5) -0.0110(4) -0.0023(4) 0.0022(4)
La5 La 0.0135(4) 0.0269(5) 0.0163(5) -0.0146(4) -0.0007(4) -0.0068(4)
La6 La 0.0085(4) 0.0141(4) 0.0159(5) -0.0049(3) 0.0021(3) 0.0031(3)
La7 La 0.0109(4) 0.0099(4) 0.0145(5) -0.0005(3) -0.0049(3) -0.0040(3)
La8 La 0.0220(5) 0.0068(4) 0.0150(5) -0.0033(3) -0.0002(4) -0.0025(3)
La9 La 0.0136(4) 0.0120(4) 0.0151(5) -0.0095(3) -0.0039(3) 0.0038(3)
La10 La 0.0128(4) 0.0090(4) 0.0159(4) -0.0060(3) 0.0016(3) 0.0035(3)
Ge1 Ge 0.0063(7) 0.0067(6) 0.0181(8) -0.0022(6) -0.0040(6) -0.0043(6)
Ge2 Ge 0.0076(8) 0.0094(7) 0.0172(9) -0.0020(6) -0.0058(6) -0.0010(6)
Ge3 Ge 0.0154(8) 0.0099(7) 0.0212(9) -0.0061(7) -0.0045(7) 0.0096(7)
Ge4 Ge 0.0096(8) 0.0118(7) 0.0147(8) -0.0068(6) 0.0021(6) 0.0032(6)
Ge5 Ge 0.0055(7) 0.0089(7) 0.0134(8) -0.0022(6) 0.0018(6) -0.0083(6)
Ge6 Ge 0.0147(9) 0.0123(7) 0.0188(9) -0.0081(7) 0.0006(7) 0.0061(7)

loop_
_atom_type_symbol
_atom_type_scat_dispersion_real
_atom_type_scat_dispersion_imag
_atom_type_scat_source
Ge 0.1547 1.8001 'International Tables Vol C tables 4.2.6.8 and 6.1.1.1'
La -0.2871 2.4523 'International Tables Vol C tables 4.2.6.8 and 6.1.1.1'
O 0.0106 0.0060 'International Tables Vol C tables 4.2.6.8 and 6.1.1.1'

loop_
_geom_angle_atom_site_label_1
_geom_angle_atom_site_label_2
_geom_angle_atom_site_label_3
_geom_angle_site_symmetry_1
_geom_angle_site_symmetry_3
_geom_angle
O2 La1 O4 1_554 . 92.3(4)
O2 La1 O5 1_554 . 90.1(4)
O2 La1 O8 1_554 . 115.1(3)
O2 La1 O13 1_554 1_554 74.7(4)
O2 La1 O15 1_554 . 159.0(5)
O2 La1 O16 1_554 . 139.1(4)
O2 La1 O20a 1_554 1_554 76.5(4)
O2 La1 O20b 1_554 1_554 74.1(6)
O4 La1 O5 . . 62.6(4)
O4 La1 O8 . . 130.1(4)
O4 La1 O13 . 1_554 142.9(3)
O4 La1 O15 . . 68.5(4)
O4 La1 O16 . . 120.4(4)
O4 La1 O20a . 1_554 72.5(6)
O4 La1 O20b . 1_554 65.7(9)
O5 La1 O8 . . 75.8(4)
O5 La1 O13 . 1_554 149.0(3)
O5 La1 O15 . . 73.8(4)
O5 La1 O16 . . 125.4(4)
O5 La1 O20a . 1_554 132.4(7)
O5 La1 O20b . 1_554 124.9(10)
O8 La1 O13 . 1_554 86.3(4)
O8 La1 O15 . . 74.6(3)
O8 La1 O16 . . 63.8(4)
O8 La1 O20a . 1_554 151.0(7)
O8 La1 O20b . 1_554 158.5(10)
O13 La1 O15 1_554 . 125.8(5)
O13 La1 O16 1_554 . 64.4(4)
O13 La1 O20a 1_554 1_554 70.8(6)
O13 La1 O20b 1_554 1_554 77.3(9)
O15 La1 O16 . . 61.6(5)
O15 La1 O20a . 1_554 104.2(4)
O15 La1 O20b . 1_554 103.8(6)
O16 La1 O20a . 1_554 89.7(6)
O16 La1 O20b . 1_554 96.2(9)
O20a La1 O20b 1_554 1_554 7.6(12)
O3 La2 O7 . . 150.5(4)
O3 La2 O9 . . 130.3(4)
O3 La2 O10 . . 137.3(4)
O3 La2 O14 . . 72.0(4)
O3 La2 O17 . . 99.9(4)
O3 La2 O21a . . 67.9(9)
O3 La2 O21b . . 76.6(12)
O3 La2 O22a . . 70.6(4)
O3 La2 O27 . . 61.9(5)
O7 La2 O9 . . 75.7(3)
O7 La2 O10 . . 60.2(4)
O7 La2 O14 . . 88.1(4)
O7 La2 O17 . . 72.4(4)
O7 La2 O21a . . 127.9(9)
O7 La2 O21b . . 119.7(11)
O7 La2 O22a . . 127.6(3)
O7 La2 O27 . . 92.9(4)
O9 La2 O10 . . 65.7(4)
O9 La2 O14 . . 153.2(6)
O9 La2 O17 . . 72.8(4)
O9 La2 O21a . . 99.6(6)
O9 La2 O21b . . 94.7(8)
O9 La2 O22a . . 61.1(4)
O9 La2 O27 . . 124.7(5)
O10 La2 O14 . . 87.8(5)
O10 La2 O17 . . 122.4(4)
O10 La2 O21a . . 70.5(9)
O10 La2 O21b . . 61.7(11)
O10 La2 O22a . . 118.3(4)
O10 La2 O27 . . 149.6(4)
O14 La2 O17 . . 122.7(5)
O14 La2 O21a . . 73.5(6)
O14 La2 O21b . . 74.7(8)
O14 La2 O22a . . 142.4(4)
O14 La2 O27 . . 76.5(6)
O17 La2 O21a . . 156.9(7)
O17 La2 O21b . . 160.7(7)
O17 La2 O22a . . 67.7(3)
O17 La2 O27 . . 52.4(4)
O21a La2 O21b . . 8.8(14)
O21a La2 O22a . . 89.4(7)
O21a La2 O27 . . 127.2(8)
O21b La2 O22a . . 93.4(9)
O21b La2 O27 . . 135.0(11)
O22a La2 O27 . . 88.8(5)
O2 La3 O5 . . 96.6(4)
O2 La3 O6 . . 66.9(4)
O2 La3 O8 . . 130.0(3)
O2 La3 O13 . . 69.9(4)
O2 La3 O15 . . 153.8(4)
O2 La3 O19a . . 91.4(4)
O2 La3 O20a . . 72.4(4)
O2 La3 O20b . . 72.9(6)
O2 La3 O24a . . 134.4(4)
O5 La3 O6 . . 69.4(4)
O5 La3 O8 . . 76.2(4)
O5 La3 O13 . . 158.1(3)
O5 La3 O15 . . 79.0(4)
O5 La3 O19a . . 58.9(4)
O5 La3 O20a . . 125.3(7)
O5 La3 O20b . . 116.0(10)
O5 La3 O24a . . 128.1(4)
O6 La3 O8 . . 64.2(4)
O6 La3 O13 . . 89.2(4)
O6 La3 O15 . . 132.4(4)
O6 La3 O19a . . 120.7(5)
O6 La3 O20a . . 138.4(4)
O6 La3 O20b . . 139.8(6)
O6 La3 O24a . . 116.5(5)
O8 La3 O13 . . 98.9(4)
O8 La3 O15 . . 74.5(3)
O8 La3 O19a . . 122.6(4)
O8 La3 O20a . . 150.4(6)
O8 La3 O20b . . 154.6(8)
O8 La3 O24a . . 64.5(4)
O13 La3 O15 . . 120.7(5)
O13 La3 O19a . . 135.8(3)
O13 La3 O20a . . 68.3(6)
O13 La3 O20b . . 77.4(9)
O13 La3 O24a . . 64.8(4)
O15 La3 O19a . . 64.1(5)
O15 La3 O20a . . 89.0(4)
O15 La3 O20b . . 85.8(6)
O15 La3 O24a . . 59.4(5)
O19a La3 O20a . . 67.9(6)
O19a La3 O20b . . 58.6(10)
O19a La3 O24a . . 117.3(4)
O20a La3 O20b . . 9.3(11)
O20a La3 O24a . . 86.0(6)
O20b La3 O24a . . 91.9(9)
O3 La4 O7 . 1_554 154.6(4)
O3 La4 O9 . 1_554 122.7(3)
O3 La4 O14 . . 69.4(4)
O3 La4 O17 . 1_554 93.2(4)
O3 La4 O18a . 1_554 87.2(5)
O3 La4 O21a . . 66.5(9)
O3 La4 O21b . . 71.6(11)
O3 La4 O23a . 1_554 137.8(5)
O3 La4 O26b . 1_554 65.8(4)
O7 La4 O9 1_554 1_554 76.1(3)
O7 La4 O14 1_554 . 99.5(4)
O7 La4 O17 1_554 1_554 74.9(4)
O7 La4 O18a 1_554 1_554 67.4(5)
O7 La4 O21a 1_554 . 132.9(9)
O7 La4 O21b 1_554 . 127.1(11)
O7 La4 O23a 1_554 1_554 62.1(4)
O7 La4 O26b 1_554 1_554 124.2(4)
O9 La4 O14 1_554 . 157.8(6)
O9 La4 O17 1_554 1_554 73.9(4)
O9 La4 O18a 1_554 1_554 127.3(5)
O9 La4 O21a 1_554 . 96.0(6)
O9 La4 O21b 1_554 . 96.0(7)
O9 La4 O23a 1_554 1_554 67.6(5)
O9 La4 O26b 1_554 1_554 58.4(4)
O14 La4 O17 . 1_554 126.5(5)
O14 La4 O18a . 1_554 67.8(5)
O14 La4 O21a . . 70.8(6)
O14 La4 O21b . . 68.9(7)
O14 La4 O23a . 1_554 91.0(5)
O14 La4 O26b . 1_554 134.7(4)
O17 La4 O18a 1_554 1_554 60.9(4)
O17 La4 O21a 1_554 . 148.2(7)
O17 La4 O21b 1_554 . 153.8(8)
O17 La4 O23a 1_554 1_554 127.3(4)
O17 La4 O26b 1_554 1_554 63.4(4)
O18a La4 O21a 1_554 . 136.7(6)
O18a La4 O21b 1_554 . 136.3(7)
O18a La4 O23a 1_554 1_554 120.4(5)
O18a La4 O26b 1_554 1_554 115.5(5)
O21a La4 O21b . . 6.0(13)
O21a La4 O23a . 1_554 71.9(9)
O21a La4 O26b . 1_554 85.4(7)
O21b La4 O23a . 1_554 66.5(11)
O21b La4 O26b . 1_554 90.6(8)
O23a La4 O26b 1_554 1_554 118.1(5)
O5 La5 O6 . . 68.7(4)
O5 La5 O11 . . 74.5(4)
O5 La5 O12 . 1_565 151.0(4)
O5 La5 O14 . . 97.0(4)
O5 La5 O18a . 1_554 82.7(5)
O5 La5 O18b . 1_554 88.8(6)
O5 La5 O25a . . 86.0(4)
O5 La5 O25b . . 92.8(8)
O5 La5 O27 . . 49.4(5)
O6 La5 O11 . . 65.0(4)
O6 La5 O12 . 1_565 89.5(2)
O6 La5 O14 . . 141.6(4)
O6 La5 O18a . 1_554 138.6(6)
O6 La5 O18b . 1_554 132.9(10)
O6 La5 O25a . . 74.5(6)
O6 La5 O25b . . 62.7(13)
O6 La5 O27 . . 76.6(5)
O11 La5 O12 . 1_565 79.1(3)
O11 La5 O14 . . 147.8(4)
O11 La5 O18a . 1_554 79.2(6)
O11 La5 O18b . 1_554 69.4(11)
O11 La5 O25a . . 139.1(6)
O11 La5 O25b . . 127.2(13)
O11 La5 O27 . . 120.6(5)
O12 La5 O14 1_565 . 111.8(3)
O12 La5 O18a 1_565 1_554 104.0(3)
O12 La5 O18b 1_565 1_554 93.0(6)
O12 La5 O25a 1_565 . 107.0(3)
O12 La5 O25b 1_565 . 93.7(7)
O12 La5 O27 1_565 . 145.6(3)
O14 La5 O18a . 1_554 68.9(6)
O14 La5 O18b . 1_554 79.5(11)
O14 La5 O25a . . 68.9(6)
O14 La5 O25b . . 83.6(13)
O14 La5 O27 . . 67.8(5)
O18a La5 O18b 1_554 1_554 13.2(10)
O18a La5 O25a 1_554 . 134.4(7)
O18a La5 O25b 1_554 . 151.2(12)
O18a La5 O27 1_554 . 107.2(5)
O18b La5 O25a 1_554 . 147.0(11)
O18b La5 O25b 1_554 . 163.1(16)
O18b La5 O27 1_554 . 119.5(7)
O25a La5 O25b . . 17.1(11)
O25a La5 O27 . . 39.2(4)
O25b La5 O27 . . 51.9(8)
O3 La6 O8 . 1_655 97.0(4)
O3 La6 O12 . 1_655 114.8(3)
O3 La6 O16 . 1_655 144.8(4)
O3 La6 O22a . . 66.4(3)
O3 La6 O22b . . 78.0(5)
O3 La6 O24a . 1_655 140.9(4)
O3 La6 O24b . 1_655 148.8(4)
O3 La6 O26a . 1_554 81.1(3)
O3 La6 O26b . 1_554 65.5(4)
O8 La6 O12 1_655 1_655 146.79(19)
O8 La6 O16 1_655 1_655 66.4(4)
O8 La6 O22a 1_655 . 86.7(4)
O8 La6 O22b 1_655 . 93.0(9)
O8 La6 O24a 1_655 1_655 68.2(5)
O8 La6 O24b 1_655 1_655 80.9(6)
O8 La6 O26a 1_655 1_554 84.7(5)
O8 La6 O26b 1_655 1_554 80.4(5)
O12 La6 O16 1_655 1_655 81.4(4)
O12 La6 O22a 1_655 . 114.0(4)
O12 La6 O22b 1_655 . 102.5(8)
O12 La6 O24a 1_655 1_655 90.8(4)
O12 La6 O24b 1_655 1_655 76.8(5)
O12 La6 O26a 1_655 1_554 90.6(4)
O12 La6 O26b 1_655 1_554 103.3(4)
O16 La6 O22a 1_655 . 137.8(5)
O16 La6 O22b 1_655 . 131.1(6)
O16 La6 O24a 1_655 1_655 63.8(4)
O16 La6 O24b 1_655 1_655 62.4(5)
O16 La6 O26a 1_655 1_554 67.1(4)
O16 La6 O26b 1_655 1_554 80.7(4)
O22a La6 O22b . . 14.0(7)
O22a La6 O24a . 1_655 76.5(4)
O22a La6 O24b . 1_655 82.4(4)
O22a La6 O26a . 1_554 145.0(4)
O22a La6 O26b . 1_554 128.0(4)
O22b La6 O24a . 1_655 67.4(6)
O22b La6 O24b . 1_655 71.1(6)
O22b La6 O26a . 1_554 158.6(6)
O22b La6 O26b . 1_554 141.6(6)
O24a La6 O24b 1_655 1_655 13.9(6)
O24a La6 O26a 1_655 1_554 130.0(4)
O24a La6 O26b 1_655 1_554 139.4(5)
O24b La6 O26a 1_655 1_554 129.1(5)
O24b La6 O26b 1_655 1_554 142.8(5)
O26a La6 O26b 1_554 1_554 17.1(4)
O1 La7 O2 1_465 . 112.8(4)
O1 La7 O6 1_465 . 106.7(5)
O1 La7 O9 1_465 1_455 150.4(3)
O1 La7 O10 1_465 1_455 83.4(4)
O1 La7 O11 1_465 1_556 104.7(5)
O1 La7 O23a 1_465 1_455 89.1(4)
O1 La7 O23b 1_465 1_455 74.3(6)
O1 La7 O25b 1_465 . 58.0(8)
O2 La7 O6 . . 70.1(4)
O2 La7 O9 . 1_455 96.9(4)
O2 La7 O10 . 1_455 148.0(4)
O2 La7 O11 . 1_556 67.9(3)
O2 La7 O23a . 1_455 139.9(4)
O2 La7 O23b . 1_455 147.6(4)
O2 La7 O25b . . 59.9(8)
O6 La7 O9 . 1_455 82.3(5)
O6 La7 O10 . 1_455 79.0(4)
O6 La7 O11 . 1_556 134.5(4)
O6 La7 O23a . 1_455 137.2(5)
O6 La7 O23b . 1_455 140.4(5)
O6 La7 O25b . . 67.9(10)
O9 La7 O10 1_455 1_455 70.4(4)
O9 La7 O11 1_455 1_556 86.3(5)
O9 La7 O23a 1_455 1_455 67.1(5)
O9 La7 O23b 1_455 1_455 81.0(6)
O9 La7 O25b 1_455 . 146.7(9)
O10 La7 O11 1_455 1_556 136.9(4)
O10 La7 O23a 1_455 1_455 63.3(4)
O10 La7 O23b 1_455 1_455 61.5(5)
O10 La7 O25b 1_455 . 115.6(9)
O11 La7 O23a 1_556 1_455 74.4(4)
O11 La7 O23b 1_556 1_455 79.7(5)
O11 La7 O25b 1_556 . 103.8(10)
O23a La7 O23b 1_455 1_455 14.9(6)
O23a La7 O25b 1_455 . 146.0(9)
O23b La7 O25b 1_455 . 131.7(10)
O1 La8 O7 1_455 1_545 147.5(4)
O1 La8 O13 1_455 . 113.2(3)
O1 La8 O16 1_455 1_556 112.4(5)
O1 La8 O18a 1_455 1_545 90.3(5)
O1 La8 O18b 1_455 1_545 79.1(10)
O1 La8 O24a 1_455 . 102.6(5)
O1 La8 O24b 1_455 . 91.1(5)
O1 La8 O25a 1_455 1_545 79.4(5)
O1 La8 O25b 1_455 1_545 62.6(12)
O1 La8 O26a 1_455 1_455 66.6(4)
O7 La8 O13 1_545 . 98.5(4)
O7 La8 O16 1_545 1_556 85.6(4)
O7 La8 O18a 1_545 1_545 67.0(5)
O7 La8 O18b 1_545 1_545 78.0(9)
O7 La8 O24a 1_545 . 82.9(4)
O7 La8 O24b 1_545 . 87.3(4)
O7 La8 O25a 1_545 1_545 69.8(6)
O7 La8 O25b 1_545 1_545 85.6(11)
O7 La8 O26a 1_545 1_455 144.3(4)
O13 La8 O16 . 1_556 67.0(4)
O13 La8 O18a . 1_545 141.8(5)
O13 La8 O18b . 1_545 146.5(7)
O13 La8 O24a . . 67.1(4)
O13 La8 O24b . . 80.6(5)
O13 La8 O25a . 1_545 147.4(5)
O13 La8 O25b . 1_545 155.8(10)
O13 La8 O26a . 1_455 53.9(4)
O16 La8 O18a 1_556 1_545 76.4(5)
O16 La8 O18b 1_556 1_545 79.5(7)
O16 La8 O24a 1_556 . 130.2(6)
O16 La8 O24b 1_556 . 145.3(7)
O16 La8 O25a 1_556 1_545 138.2(4)
O16 La8 O25b 1_556 1_545 137.1(10)
O16 La8 O26a 1_556 1_455 63.9(4)
O18a La8 O18b 1_545 1_545 11.4(10)
O18a La8 O24a 1_545 . 138.9(4)
O18a La8 O24b 1_545 . 130.7(5)
O18a La8 O25a 1_545 1_545 63.1(5)
O18a La8 O25b 1_545 1_545 61.5(10)
O18a La8 O26a 1_545 1_455 118.6(4)
O18b La8 O24a 1_545 . 143.2(6)
O18b La8 O24b 1_545 . 131.8(7)
O18b La8 O25a 1_545 1_545 63.0(7)
O18b La8 O25b 1_545 1_545 57.6(12)
O18b La8 O26a 1_545 1_455 111.6(7)
O24a La8 O24b . . 15.2(7)
O24a La8 O25a . 1_545 81.0(5)
O24a La8 O25b . 1_545 90.0(11)
O24a La8 O26a . 1_455 102.2(4)
O24b La8 O25a . 1_545 68.8(5)
O24b La8 O25b . 1_545 75.8(11)
O24b La8 O26a . 1_455 106.9(4)
O25a La8 O25b 1_545 1_545 17.4(13)
O25a La8 O26a 1_545 1_455 145.8(6)
O25b La8 O26a 1_545 1_455 129.2(12)
O4 La9 O10 1_565 . 136.8(3)
O4 La9 O12 1_565 1_665 85.3(3)
O4 La9 O15 1_565 1_565 71.4(4)
O4 La9 O19a 1_565 1_565 63.3(4)
O4 La9 O19b 1_565 1_565 62.6(5)
O4 La9 O21a 1_565 . 144.1(5)
O4 La9 O21b 1_565 . 147.9(8)
O4 La9 O23a 1_565 1_554 79.6(5)
O4 La9 O23b 1_565 1_554 68.1(5)
O10 La9 O12 . 1_665 107.6(3)
O10 La9 O15 . 1_565 79.5(4)
O10 La9 O19a . 1_565 75.4(4)
O10 La9 O19b . 1_565 80.4(5)
O10 La9 O21a . . 68.0(5)
O10 La9 O21b . . 65.1(8)
O10 La9 O23a . 1_554 131.3(6)
O10 La9 O23b . 1_554 148.0(6)
O12 La9 O15 1_665 1_565 150.2(3)
O12 La9 O19a 1_665 1_565 90.0(4)
O12 La9 O19b 1_665 1_565 76.1(6)
O12 La9 O21a 1_665 . 114.6(3)
O12 La9 O21b 1_665 . 112.7(6)
O12 La9 O23a 1_665 1_554 106.1(4)
O12 La9 O23b 1_665 1_554 92.1(5)
O15 La9 O19a 1_565 1_565 63.4(5)
O15 La9 O19b 1_565 1_565 76.8(6)
O15 La9 O21a 1_565 . 95.0(5)
O15 La9 O21b 1_565 . 96.7(7)
O15 La9 O23a 1_565 1_554 88.1(5)
O15 La9 O23b 1_565 1_554 95.9(5)
O19a La9 O19b 1_565 1_565 13.9(7)
O19a La9 O21a 1_565 . 140.5(5)
O19a La9 O21b 1_565 . 138.6(8)
O19a La9 O23a 1_565 1_554 138.3(4)
O19a La9 O23b 1_565 1_554 130.9(4)
O19b La9 O21a 1_565 . 148.3(6)
O19b La9 O21b 1_565 . 145.4(8)
O19b La9 O23a 1_565 1_554 142.0(5)
O19b La9 O23b 1_565 1_554 129.8(6)
O21a La9 O21b . . 3.8(8)
O21a La9 O23a . 1_554 66.5(6)
O21a La9 O23b . 1_554 81.0(6)
O21b La9 O23a . 1_554 70.0(8)
O21b La9 O23b . 1_554 84.3(9)
O23a La9 O23b 1_554 1_554 17.1(7)
O1 La10 O4 . 1_556 108.9(3)
O1 La10 O17 . . 148.3(4)
O1 La10 O19a . . 104.9(4)
O1 La10 O19b . . 92.1(4)
O1 La10 O20a . . 112.9(4)
O1 La10 O20b . . 111.1(6)
O1 La10 O22a . . 85.2(3)
O1 La10 O22b . . 72.7(6)
O1 La10 O23b . 1_545 64.0(4)
O1 La10 O26a . . 73.9(4)
O1 La10 O26b . . 89.5(4)
O4 La10 O17 1_556 . 82.7(3)
O4 La10 O19a 1_556 . 129.8(5)
O4 La10 O19b 1_556 . 145.4(7)
O4 La10 O20a 1_556 . 67.7(5)
O4 La10 O20b 1_556 . 70.6(7)
O4 La10 O22a 1_556 . 137.3(5)
O4 La10 O22b 1_556 . 138.6(8)
O4 La10 O23b 1_556 1_545 61.8(4)
O4 La10 O26a 1_556 . 83.8(5)
O4 La10 O26b 1_556 . 76.4(5)
O17 La10 O19a . . 87.6(4)
O17 La10 O19b . . 93.8(4)
O17 La10 O20a . . 98.8(4)
O17 La10 O20b . . 100.6(5)
O17 La10 O22a . . 67.9(3)
O17 La10 O22b . . 79.3(7)
O17 La10 O23b . 1_545 141.9(4)
O17 La10 O26a . . 78.3(4)
O17 La10 O26b . . 64.0(3)
O19a La10 O19b . . 16.0(6)
O19a La10 O20a . . 65.4(5)
O19a La10 O20b . . 63.0(7)
O19a La10 O22a . . 80.8(5)
O19a La10 O22b . . 86.4(8)
O19a La10 O23b . 1_545 104.0(5)
O19a La10 O26a . . 141.7(6)
O19a La10 O26b . . 140.0(5)
O19b La10 O20a . . 78.9(7)
O19b La10 O20b . . 76.3(8)
O19b La10 O22a . . 69.7(7)
O19b La10 O22b . . 73.2(9)
O19b La10 O23b . 1_545 107.2(6)
O19b La10 O26a . . 129.4(7)
O19b La10 O26b . . 132.6(7)
O20a La10 O20b . . 3.2(6)
O20a La10 O22a . . 144.4(4)
O20a La10 O22b . . 151.8(7)
O20a La10 O23b . 1_545 56.6(4)
O20a La10 O26a . . 151.5(4)
O20a La10 O26b . . 142.1(4)
O20b La10 O22a . . 142.8(6)
O20b La10 O22b . . 149.3(8)
O20b La10 O23b . 1_545 56.4(6)
O20b La10 O26a . . 154.3(7)
O20b La10 O26b . . 145.3(6)
O22a La10 O22b . . 12.7(6)
O22a La10 O23b . 1_545 149.0(4)
O22a La10 O26a . . 60.9(4)
O22a La10 O26b . . 63.2(4)
O22b La10 O23b . 1_545 136.7(6)
O22b La10 O26a . . 56.2(7)
O22b La10 O26b . . 62.2(8)
O23b La10 O26a 1_545 . 109.1(5)
O23b La10 O26b 1_545 . 115.8(5)
O26a La10 O26b . . 15.7(4)
O2 Ge1 O17 . . 118.5(5)
O2 Ge1 O18a . . 108.3(8)
O2 Ge1 O18b . . 98.4(14)
O2 Ge1 O25a . . 112.9(9)
O2 Ge1 O25b . . 97.4(18)
O2 Ge1 O27 . . 97.7(7)
O17 Ge1 O18a . . 97.0(7)
O17 Ge1 O18b . . 114.9(12)
O17 Ge1 O25a . . 111.8(8)
O17 Ge1 O25b . . 136.4(17)
O17 Ge1 O27 . . 73.9(5)
O18a Ge1 O18b . . 17.9(13)
O18a Ge1 O25a . . 106.4(7)
O18a Ge1 O25b . . 94.0(13)
O18a Ge1 O27 . . 153.5(9)
O18b Ge1 O25a . . 97.8(9)
O18b Ge1 O25b . . 80.5(14)
O18b Ge1 O27 . . 154.2(10)
O25a Ge1 O25b . . 25.3(16)
O25a Ge1 O27 . . 57.2(6)
O25b Ge1 O27 . . 77.6(13)
O6 Ge2 O8 . . 105.4(5)
O6 Ge2 O11 . . 106.2(8)
O6 Ge2 O21a . 1_455 112.9(9)
O6 Ge2 O21b . 1_455 104.4(13)
O8 Ge2 O11 . . 107.6(5)
O8 Ge2 O21a . 1_455 108.5(11)
O8 Ge2 O21b . 1_455 119.3(17)
O11 Ge2 O21a . 1_455 115.6(9)
O11 Ge2 O21b . 1_455 113.0(14)
O21a Ge2 O21b 1_455 1_455 11.5(19)
O7 Ge3 O10 . . 106.3(6)
O7 Ge3 O20a . 1_565 110.8(9)
O7 Ge3 O20b . 1_565 123.7(15)
O7 Ge3 O23a . . 101.5(7)
O7 Ge3 O23b . . 125.3(8)
O10 Ge3 O20a . 1_565 115.6(7)
O10 Ge3 O20b . 1_565 105.4(12)
O10 Ge3 O23a . . 107.3(6)
O10 Ge3 O23b . . 95.0(7)
O20a Ge3 O20b 1_565 1_565 13.5(17)
O20a Ge3 O23a 1_565 . 114.0(7)
O20a Ge3 O23b 1_565 . 103.5(9)
O20b Ge3 O23a 1_565 . 111.6(12)
O20b Ge3 O23b 1_565 . 96.5(14)
O23a Ge3 O23b . . 23.9(9)
O9 Ge4 O13 . 1_655 117.3(7)
O9 Ge4 O22a . . 102.0(6)
O9 Ge4 O22b . . 122.1(9)
O9 Ge4 O26a . . 125.5(6)
O9 Ge4 O26b . . 100.8(6)
O13 Ge4 O22a 1_655 . 115.3(5)
O13 Ge4 O22b 1_655 . 104.2(8)
O13 Ge4 O26a 1_655 . 96.8(6)
O13 Ge4 O26b 1_655 . 111.7(5)
O22a Ge4 O22b . . 20.4(9)
O22a Ge4 O26a . . 99.5(7)
O22a Ge4 O26b . . 108.3(8)
O22b Ge4 O26a . . 84.1(11)
O22b Ge4 O26b . . 99.1(12)
O26a Ge4 O26b . . 24.7(6)
O14 Ge5 O15 1_545 . 115.4(7)
O14 Ge5 O16 1_545 . 112.0(7)
O14 Ge5 O24a 1_545 . 114.4(7)
O14 Ge5 O24b 1_545 . 101.3(8)
O15 Ge5 O16 . . 109.6(7)
O15 Ge5 O24a . . 97.3(8)
O15 Ge5 O24b . . 118.2(8)
O16 Ge5 O24a . . 107.0(6)
O16 Ge5 O24b . . 99.0(7)
O24a Ge5 O24b . . 21.0(9)
O3 Ge6 O4 . . 116.1(6)
O3 Ge6 O5 . . 110.9(6)
O3 Ge6 O19a . . 114.9(7)
O3 Ge6 O19b . . 103.3(9)
O3 Ge6 O27 . . 71.0(6)
O4 Ge6 O5 . . 107.8(6)
O4 Ge6 O19a . . 106.5(6)
O4 Ge6 O19b . . 97.0(7)
O4 Ge6 O27 . . 168.6(6)
O5 Ge6 O19a . . 99.1(7)
O5 Ge6 O19b . . 121.7(9)
O5 Ge6 O27 . . 60.8(6)
O19a Ge6 O19b . . 22.6(9)
O19a Ge6 O27 . . 76.5(5)
O19b Ge6 O27 . . 89.6(6)

loop_
_geom_bond_atom_site_label_1
_geom_bond_atom_site_label_2
_geom_bond_site_symmetry_2
_geom_bond_distance
La1 O2 1_554 2.426(12)
La1 O4 . 2.709(14)
La1 O5 . 2.693(15)
La1 O8 . 2.541(11)
La1 O13 1_554 2.473(12)
La1 O15 . 2.636(12)
La1 O16 . 2.863(19)
La1 O20a 1_554 2.370(15)
La1 O20b 1_554 2.62(3)
La2 O3 . 2.404(13)
La2 O7 . 2.602(10)
La2 O9 . 2.546(14)
La2 O10 . 2.941(17)
La2 O14 . 2.452(13)
La2 O17 . 2.580(11)
La2 O21a . 2.33(2)
La2 O21b . 2.38(4)
La2 O22a . 2.673(11)
La2 O27 . 2.54(2)
La3 O2 . 2.608(11)
La3 O5 . 2.530(15)
La3 O6 . 2.707(11)
La3 O8 . 2.682(11)
La3 O13 . 2.579(11)
La3 O15 . 2.501(12)
La3 O19a . 2.769(17)
La3 O20a . 2.413(15)
La3 O20b . 2.51(3)
La3 O24a . 2.78(2)
La4 O3 . 2.446(12)
La4 O7 1_554 2.551(10)
La4 O9 1_554 2.576(13)
La4 O14 . 2.566(13)
La4 O17 1_554 2.483(11)
La4 O18a 1_554 2.71(2)
La4 O21a . 2.36(2)
La4 O21b . 2.62(4)
La4 O23a 1_554 2.73(2)
La4 O26b 1_554 2.828(12)
La5 O5 . 2.507(11)
La5 O6 . 2.767(17)
La5 O11 . 2.554(17)
La5 O12 1_565 2.3200(9)
La5 O14 . 2.739(19)
La5 O18a 1_554 2.461(17)
La5 O18b 1_554 2.39(3)
La5 O25a . 2.439(16)
La5 O25b . 2.66(4)
La5 O27 . 2.803(13)
La6 O3 . 2.837(9)
La6 O8 1_655 2.538(14)
La6 O12 1_655 2.3230(14)
La6 O16 1_655 2.696(14)
La6 O22a . 2.508(11)
La6 O22b . 2.54(2)
La6 O24a 1_655 2.658(14)
La6 O24b 1_655 2.464(14)
La6 O26a 1_554 2.518(13)
La6 O26b 1_554 2.456(13)
La7 O1 1_465 2.314(11)
La7 O2 . 2.707(8)
La7 O6 . 2.382(13)
La7 O9 1_455 2.591(18)
La7 O10 1_455 2.606(12)
La7 O11 1_556 2.445(12)
La7 O23a 1_455 2.746(14)
La7 O23b 1_455 2.450(15)
La7 O25b . 2.65(5)
La8 O1 1_455 2.307(11)
La8 O7 1_545 2.551(11)
La8 O13 . 2.718(12)
La8 O16 1_556 2.452(15)
La8 O18a 1_545 2.737(16)
La8 O18b 1_545 2.53(3)
La8 O24a . 2.472(15)
La8 O24b . 2.453(16)
La8 O25a 1_545 2.598(16)
La8 O25b 1_545 2.36(5)
La8 O26a 1_455 2.945(11)
La9 O4 1_565 2.590(12)
La9 O10 . 2.486(12)
La9 O12 1_665 2.3421(14)
La9 O15 1_565 2.569(12)
La9 O19a 1_565 2.761(13)
La9 O19b 1_565 2.505(19)
La9 O21a . 2.98(3)
La9 O21b . 2.66(5)
La9 O23a 1_554 2.434(16)
La9 O23b 1_554 2.490(17)
La10 O1 . 2.357(7)
La10 O4 1_556 2.492(12)
La10 O17 . 2.571(9)
La10 O19a . 2.454(14)
La10 O19b . 2.465(18)
La10 O20a . 2.89(3)
La10 O20b . 2.50(5)
La10 O22a . 2.669(15)
La10 O22b . 2.41(3)
La10 O23b 1_545 2.98(2)
La10 O26a . 2.514(17)
La10 O26b . 2.720(18)
Ge1 O2 . 1.726(14)
Ge1 O17 . 1.773(9)
Ge1 O18a . 1.755(16)
Ge1 O18b . 1.82(2)
Ge1 O25a . 1.735(15)
Ge1 O25b . 1.84(3)
Ge1 O27 . 1.980(15)
Ge2 O6 . 1.823(15)
Ge2 O8 . 1.780(10)
Ge2 O11 . 1.757(15)
Ge2 O21a 1_455 1.821(19)
Ge2 O21b 1_455 1.74(2)
Ge3 O7 . 1.762(15)
Ge3 O10 . 1.730(12)
Ge3 O20a 1_565 1.763(12)
Ge3 O20b 1_565 1.74(2)
Ge3 O23a . 1.760(14)
Ge3 O23b . 1.783(19)
Ge4 O9 . 1.683(12)
Ge4 O13 1_655 1.727(9)
Ge4 O22a . 1.734(13)
Ge4 O22b . 1.75(3)
Ge4 O26a . 1.714(16)
Ge4 O26b . 1.751(16)
Ge5 O14 1_545 1.719(13)
Ge5 O15 . 1.719(17)
Ge5 O16 . 1.735(14)
Ge5 O24a . 1.783(14)
Ge5 O24b . 1.789(17)
Ge6 O3 . 1.767(15)
Ge6 O4 . 1.773(12)
Ge6 O5 . 1.698(12)
Ge6 O19a . 1.734(14)
Ge6 O19b . 1.762(16)

loop_
_jana_atom_site_adp_c_label
_jana_atom_site_adp_c_type_symbol
_jana_atom_site_adp_c_111
_jana_atom_site_adp_c_112
_jana_atom_site_adp_c_113
_jana_atom_site_adp_c_122
_jana_atom_site_adp_c_123
_jana_atom_site_adp_c_133
_jana_atom_site_adp_c_222
_jana_atom_site_adp_c_223
_jana_atom_site_adp_c_233
_jana_atom_site_adp_c_333
La1 La -0.0004(10) 0.0014(8) -0.0011(6) -0.0014(9) 0.0017(6) 0.0012(7) 0.0131(15) -0.0027(8) 0.0005(8) -0.0142(16)
La2 La 0.0050(11) 0.0006(7) -0.0012(7) -0.0081(7) -0.0002(5) 0.0013(9) -0.0019(10) -0.0008(7) 0.0026(8) -0.0048(19)
La3 La -0.0006(7) 0.0012(5) 0.0000(4) 0.0001(4) 0.0001(3) 0.0015(5) -0.0003(6) 0.0011(4) -0.0017(5) 0.0007(11)
La4 La 0.0046(6) -0.0010(4) 0.0010(4) 0.0001(4) 0.0000(3) 0.0027(5) 0.0002(6) 0.0005(4) -0.0032(5) -0.0066(11)
